data_1563316
loop_
_publ_author_name
'Winterson, Bethan'
'Rennigholtz, Tim'
'Wirth, Thomas'

_publ_section_title
;
 Flow electrochemistry: a safe tool for fluorine chemistry
;
_journal_name_full 'Chemical Science'
_journal_paper_doi 10.1039/D1SC02123K
_journal_year 2021
_chemical_formula_sum 'C10 H9 F N2 O3'
_chemical_formula_weight 224.19
_space_group_crystal_system orthorhombic
_space_group_IT_number 62
_space_group_name_Hall '-P 2ac 2n'
_space_group_name_H-M_alt 'P n m a'
_atom_sites_solution_hydrogens geom
_audit_creation_method SHELXL-2018/1
_audit_update_record
;
2021-03-23 deposited with the CCDC.	2021-06-10 downloaded from the CCDC.
;
_cell_angle_alpha 90
_cell_angle_beta 90
_cell_angle_gamma 90
_cell_formula_units_Z 4
_cell_length_a 10.1310(6)
_cell_length_b 6.6921(5)
_cell_length_c 15.4050(10)
_cell_measurement_reflns_used 1145
_cell_measurement_temperature 296(2)
_cell_measurement_theta_max 73.9810
_cell_measurement_theta_min 5.2020
_cell_volume 1044.42(12)
_computing_cell_refinement 'CrysAlisPro 1.171.40.53 (Rigaku OD, 2019)'
_computing_data_collection 'CrysAlisPro 1.171.40.53 (Rigaku OD, 2019)'
_computing_data_reduction 'CrysAlisPro 1.171.40.53 (Rigaku OD, 2019)'
_computing_structure_refinement 'SHELXL-2018/1 (Sheldrick, 2018)'
_computing_structure_solution SHELXS
_diffrn_ambient_temperature 296(2)
_diffrn_measured_fraction_theta_full 0.999
_diffrn_measured_fraction_theta_max 0.988
_diffrn_measurement_device_type 'SuperNova, Dual, Cu at home/near, Atlas'
_diffrn_measurement_method '\w scans'
_diffrn_radiation_type CuK\a
_diffrn_radiation_wavelength 1.54184
_diffrn_reflns_av_R_equivalents 0.0298
_diffrn_reflns_av_unetI/netI 0.0255
_diffrn_reflns_Laue_measured_fraction_full 0.999
_diffrn_reflns_Laue_measured_fraction_max 0.988
_diffrn_reflns_limit_h_max 12
_diffrn_reflns_limit_h_min -12
_diffrn_reflns_limit_k_max 8
_diffrn_reflns_limit_k_min -8
_diffrn_reflns_limit_l_max 19
_diffrn_reflns_limit_l_min -17
_diffrn_reflns_number 4270
_diffrn_reflns_point_group_measured_fraction_full 0.999
_diffrn_reflns_point_group_measured_fraction_max 0.988
_diffrn_reflns_theta_full 67.684
_diffrn_reflns_theta_max 76.960
_diffrn_reflns_theta_min 5.226
_exptl_absorpt_coefficient_mu 1.019
_exptl_absorpt_correction_T_max 1.000
_exptl_absorpt_correction_T_min 0.620
_exptl_absorpt_correction_type gaussian
_exptl_absorpt_process_details
;
CrysAlisPro 1.171.40.53 (Rigaku Oxford Diffraction, 2019)
Numerical absorption correction based on gaussian integration over
			a multifaceted crystal model
Empirical absorption correction using spherical harmonics,
 implemented in SCALE3 ABSPACK scaling algorithm.
;
_exptl_crystal_colour colourless
_exptl_crystal_density_diffrn 1.426
_exptl_crystal_description needle
_exptl_crystal_F_000 464
_exptl_crystal_size_max 0.470
_exptl_crystal_size_mid 0.120
_exptl_crystal_size_min 0.076
_refine_diff_density_max 0.160
_refine_diff_density_min -0.195
_refine_diff_density_rms 0.038
_refine_ls_extinction_method none
_refine_ls_goodness_of_fit_ref 1.040
_refine_ls_hydrogen_treatment constr
_refine_ls_matrix_type full
_refine_ls_number_parameters 112
_refine_ls_number_reflns 1187
_refine_ls_number_restraints 86
_refine_ls_restrained_S_all 1.092
_refine_ls_R_factor_all 0.0589
_refine_ls_R_factor_gt 0.0478
_refine_ls_shift/su_max 0.000
_refine_ls_shift/su_mean 0.000
_refine_ls_structure_factor_coef Fsqd
_refine_ls_weighting_details 'w=1/[\s^2^(Fo^2^)+(0.0832P)^2^+0.0257P] where P=(Fo^2^+2Fc^2^)/3'
_refine_ls_weighting_scheme calc
_refine_ls_wR_factor_gt 0.1260
_refine_ls_wR_factor_ref 0.1433
_reflns_Friedel_coverage 0.000
_reflns_number_gt 905
_reflns_number_total 1187
_reflns_threshold_expression 'I > 2\s(I)'
_cod_data_source_file d1sc02123k2.cif
_cod_data_source_block tw2111
_cod_database_code 1563316
_shelx_shelxl_version_number 2018/1
_shelx_space_group_comment
;
The symmetry employed for this shelxl refinement is uniquely defined
by the following loop, which should always be used as a source of
symmetry information in preference to the above space-group names.
They are only intended as comments.
;
_shelx_estimated_absorpt_t_min 0.646
_shelx_estimated_absorpt_t_max 0.927

loop_
_space_group_symop_operation_xyz
'x, y, z'
'-x+1/2, -y, z+1/2'
'-x, y+1/2, -z'
'x+1/2, -y+1/2, -z+1/2'
'-x, -y, -z'
'x-1/2, y, -z-1/2'
'x, -y-1/2, z'
'-x-1/2, y-1/2, z-1/2'

loop_
_atom_site_label
_atom_site_type_symbol
_atom_site_fract_x
_atom_site_fract_y
_atom_site_fract_z
_atom_site_U_iso_or_equiv
_atom_site_adp_type
_atom_site_occupancy
_atom_site_site_symmetry_order
_atom_site_calc_flag
_atom_site_refinement_flags_posn
_atom_site_refinement_flags_adp
_atom_site_refinement_flags_occupancy
_atom_site_disorder_assembly
_atom_site_disorder_group
C1 C 0.43846(19) 0.250000 0.61304(12) 0.0599(5) Uani 1 2 d S T P . .
C2 C 0.3970(2) 0.250000 0.52770(13) 0.0601(4) Uani 1 2 d S T P . .
H2 H 0.307656 0.250000 0.513936 0.072 Uiso 1 2 calc R U P . .
C3 C 0.49157(19) 0.250000 0.46348(12) 0.0581(4) Uani 1 2 d S T P . .
H3 H 0.465998 0.250000 0.405498 0.070 Uiso 1 2 calc R U P . .
C4 C 0.62495(18) 0.250000 0.48467(12) 0.0569(4) Uani 1 2 d S T P . .
C5 C 0.6639(2) 0.250000 0.57118(13) 0.0644(5) Uani 1 2 d S T P . .
H5 H 0.753148 0.250000 0.585282 0.077 Uiso 1 2 calc R U P . .
C6 C 0.5701(2) 0.250000 0.63622(12) 0.0649(5) Uani 1 2 d S T P . .
H6 H 0.594975 0.250000 0.694325 0.078 Uiso 1 2 calc R U P . .
C7 C 0.7237(2) 0.250000 0.41437(13) 0.0654(5) Uani 1 2 d S TU P . .
C8 C 0.8270(3) 0.250000 0.28934(17) 0.0859(7) Uani 1 2 d S TU P . .
H8A H 0.852474 0.371066 0.259036 0.103 Uiso 0.5 1 calc R U P . .
H8B H 0.820575 0.141926 0.247596 0.103 Uiso 0.5 1 calc R U P . .
C9 C 0.9288(3) 0.1985(5) 0.3613(2) 0.0852(12) Uani 0.5 1 d . U P . .
H9 H 0.968507 0.066781 0.351644 0.102 Uiso 0.5 1 calc R U P . .
C10 C 1.0314(4) 0.3577(8) 0.3656(3) 0.1090(13) Uani 0.5 1 d . U P . .
H10A H 1.069956 0.375481 0.308479 0.131 Uiso 0.5 1 calc R U P . .
H10B H 0.990110 0.482791 0.382181 0.131 Uiso 0.5 1 calc R U P . .
N1 N 0.3392(2) 0.250000 0.68222(14) 0.0775(5) Uani 1 2 d S T P . .
N2 N 0.6997(2) 0.2785(4) 0.33499(14) 0.0625(7) Uani 0.5 1 d . U P . .
O1 O 0.22260(17) 0.250000 0.66115(14) 0.0946(6) Uani 1 2 d S T P . .
O2 O 0.3755(2) 0.250000 0.75673(13) 0.1151(8) Uani 1 2 d S T P . .
O3 O 0.84961(19) 0.2010(3) 0.43945(14) 0.0788(9) Uani 0.5 1 d . U P . .
F1 F 1.1271(3) 0.3143(7) 0.4224(3) 0.161(2) Uani 0.5 1 d . U P . .

loop_
_atom_site_aniso_label
_atom_site_aniso_U_11
_atom_site_aniso_U_22
_atom_site_aniso_U_33
_atom_site_aniso_U_23
_atom_site_aniso_U_13
_atom_site_aniso_U_12
C1 0.0634(10) 0.0612(9) 0.0551(9) 0.000 0.0073(8) 0.000
C2 0.0569(9) 0.0631(9) 0.0602(10) 0.000 -0.0026(8) 0.000
C3 0.0630(10) 0.0600(9) 0.0514(8) 0.000 -0.0041(7) 0.000
C4 0.0601(10) 0.0587(8) 0.0519(9) 0.000 0.0007(7) 0.000
C5 0.0569(9) 0.0783(11) 0.0579(10) 0.000 -0.0056(8) 0.000
C6 0.0710(12) 0.0759(11) 0.0478(9) 0.000 -0.0043(8) 0.000
C7 0.0597(10) 0.0757(11) 0.0606(10) 0.000 0.0015(8) 0.000
C8 0.0791(14) 0.1093(16) 0.0693(13) 0.000 0.0156(11) 0.000
C9 0.0685(15) 0.102(3) 0.0854(18) 0.0015(15) 0.0163(13) 0.0081(15)
C10 0.0690(18) 0.145(3) 0.112(3) 0.011(2) 0.0086(19) -0.012(2)
N1 0.0805(12) 0.0834(11) 0.0686(11) 0.000 0.0161(9) 0.000
N2 0.0716(10) 0.0609(19) 0.0552(9) 0.0023(11) 0.0075(8) 0.0015(11)
O1 0.0694(10) 0.1174(14) 0.0969(13) 0.000 0.0219(9) 0.000
O2 0.1067(16) 0.180(2) 0.0582(10) 0.000 0.0185(10) 0.000
O3 0.0588(9) 0.108(3) 0.0699(11) 0.0107(10) 0.0045(8) 0.0074(10)
F1 0.0889(14) 0.201(5) 0.193(3) 0.021(3) -0.0477(17) -0.0186(19)

loop_
_atom_type_symbol
_atom_type_description
_atom_type_scat_dispersion_real
_atom_type_scat_dispersion_imag
_atom_type_scat_source
C C 0.0181 0.0091 'International Tables Vol C Tables 4.2.6.8 and 6.1.1.4'
H H 0.0000 0.0000 'International Tables Vol C Tables 4.2.6.8 and 6.1.1.4'
N N 0.0311 0.0180 'International Tables Vol C Tables 4.2.6.8 and 6.1.1.4'
O O 0.0492 0.0322 'International Tables Vol C Tables 4.2.6.8 and 6.1.1.4'
F F 0.0727 0.0534 'International Tables Vol C Tables 4.2.6.8 and 6.1.1.4'

loop_
_geom_angle_atom_site_label_1
_geom_angle_atom_site_label_2
_geom_angle_atom_site_label_3
_geom_angle
_geom_angle_site_symmetry_1
_geom_angle_site_symmetry_3
_geom_angle_publ_flag
C2 C1 C6 122.70(18) . . ?
C2 C1 N1 118.96(19) . . ?
C6 C1 N1 118.34(19) . . ?
C3 C2 C1 118.23(18) . . ?
C3 C2 H2 120.9 . . ?
C1 C2 H2 120.9 . . ?
C2 C3 C4 120.49(17) . . ?
C2 C3 H3 119.8 . . ?
C4 C3 H3 119.8 . . ?
C5 C4 C3 120.07(18) . . ?
C5 C4 C7 120.78(18) . . ?
C3 C4 C7 119.15(17) . . ?
C6 C5 C4 120.02(18) . . ?
C6 C5 H5 120.0 . . ?
C4 C5 H5 120.0 . . ?
C1 C6 C5 118.50(18) . . ?
C1 C6 H6 120.7 . . ?
C5 C6 H6 120.7 . . ?
N2 C7 O3 119.2(2) . . ?
N2 C7 C4 125.5(2) . . ?
O3 C7 C4 115.08(18) . . ?
N2 C8 C9 105.6(2) . . ?
N2 C8 H8A 110.6 . . ?
C9 C8 H8A 110.6 . . ?
N2 C8 H8B 110.6 . . ?
C9 C8 H8B 110.6 . . ?
H8A C8 H8B 108.8 . . ?
N2 C8 H8A 124.59(10) . 7_565 ?
C9 C8 H8A 88.94(13) . 7_565 ?
H8A C8 H8A 113.3 . 7_565 ?
H8B C8 H8A 22.5 . 7_565 ?
N2 C8 H8B 99.21(13) . 7_565 ?
C9 C8 H8B 133.11(13) . 7_565 ?
H8A C8 H8B 22.5 . 7_565 ?
H8B C8 H8B 96.4 . 7_565 ?
H8A C8 H8B 108.8 7_565 7_565 ?
O3 C9 C10 110.0(3) . . ?
O3 C9 C8 102.9(2) . . ?
C10 C9 C8 109.7(3) . . ?
O3 C9 H9 111.3 . . ?
C10 C9 H9 111.3 . . ?
C8 C9 H9 111.3 . . ?
F1 C10 C9 112.3(4) . . ?
F1 C10 H10A 109.1 . . ?
C9 C10 H10A 109.1 . . ?
F1 C10 H10B 109.1 . . ?
C9 C10 H10B 109.1 . . ?
H10A C10 H10B 107.9 . . ?
F1 C10 H9 147.8(7) . 7_565 ?
C9 C10 H9 83.7(5) . 7_565 ?
H10A C10 H9 90.0 . 7_565 ?
H10B C10 H9 38.9 . 7_565 ?
O2 N1 O1 123.1(2) . . ?
O2 N1 C1 118.9(2) . . ?
O1 N1 C1 118.0(2) . . ?
C7 N2 C8 105.8(2) . . ?
C7 O3 C9 106.5(2) . . ?

loop_
_geom_bond_atom_site_label_1
_geom_bond_atom_site_label_2
_geom_bond_distance
_geom_bond_site_symmetry_2
_geom_bond_publ_flag
C1 C2 1.380(3) . ?
C1 C6 1.380(3) . ?
C1 N1 1.465(3) . ?
C2 C3 1.377(3) . ?
C2 H2 0.9300 . ?
C3 C4 1.390(3) . ?
C3 H3 0.9300 . ?
C4 C5 1.390(3) . ?
C4 C7 1.475(3) . ?
C5 C6 1.381(3) . ?
C5 H5 0.9300 . ?
C6 H6 0.9300 . ?
C7 N2 1.261(3) . ?
C7 O3 1.372(3) . ?
C8 N2 1.482(3) . ?
C8 C9 1.553(4) . ?
C8 H8A 0.9700 . ?
C8 H8B 0.9700 . ?
C8 H8A 0.9700 7_565 ?
C8 H8B 0.9700 7_565 ?
C9 O3 1.447(4) . ?
C9 C10 1.490(5) . ?
C9 H9 0.9800 . ?
C10 F1 1.337(5) . ?
C10 H10A 0.9700 . ?
C10 H10B 0.9700 . ?
N1 O2 1.205(3) . ?
N1 O1 1.225(3) . ?
